data_2013544
loop_
_publ_author_name
'Natalya Fridman'
'Moshe Kapon'
'Menahem Kaftory'

_publ_section_title
;
 Derivatives of 2,4-dimethoxy-1,3,5-triazine
;
_journal_issue 12
_journal_name_full 'Acta Crystallographica Section C'
_journal_page_first o687
_journal_page_last o689
_journal_paper_doi 10.1107/S0108270103024570
_journal_volume 59
_journal_year 2003
_chemical_formula_iupac 'C9 H14 N4 O3'
_chemical_formula_moiety 'C9 H14 N4 O3'
_chemical_formula_sum 'C9 H14 N4 O3'
_chemical_formula_weight 226.24
_chemical_name_systematic
;
4-(4,6-dimethoxy-1,3,5-triazin-2-yl)morpholine
;
_space_group_IT_number 14
_symmetry_cell_setting monoclinic
_symmetry_space_group_name_Hall '-P 2yn'
_symmetry_space_group_name_H-M 'P 1 21/n 1'
_atom_sites_solution_hydrogens geom
_atom_sites_solution_primary direct
_atom_sites_solution_secondary difmap
_audit_creation_method SHELXL-97
_cell_angle_alpha 90.00
_cell_angle_beta 99.70(3)
_cell_angle_gamma 90.00
_cell_formula_units_Z 4
_cell_length_a 10.244(2)
_cell_length_b 9.208(3)
_cell_length_c 11.615(3)
_cell_measurement_reflns_used 2944
_cell_measurement_temperature 293(2)
_cell_measurement_theta_max 25.02
_cell_measurement_theta_min 2.45
_cell_volume 1079.9(5)
_computing_cell_refinement 'Denzo--SMN (Otwinowski & Minor, 1997)'
_computing_data_collection 'Collect (Nonius, 2000)'
_computing_data_reduction Denzo--SMN
_computing_molecular_graphics 'Ortep-3 for Windows (Farrugia, 1997)'
_computing_structure_refinement 'SHELXL97 (Sheldrick, 1997)'
_computing_structure_solution 'SHELXS97 (Sheldrick, 1997)'
_diffrn_ambient_temperature 293(2)
_diffrn_detector_area_resol_mean 95
_diffrn_measured_fraction_theta_full 0.99
_diffrn_measured_fraction_theta_max 0.946
_diffrn_measurement_device_type 'Nonius KappaCCD'
_diffrn_measurement_method '\f scan'
_diffrn_radiation_monochromator graphite
_diffrn_radiation_source 'fine-focus sealed tube'
_diffrn_radiation_type MoK\a
_diffrn_radiation_wavelength 0.71073
_diffrn_reflns_av_R_equivalents 0.0595
_diffrn_reflns_av_sigmaI/netI 0.0917
_diffrn_reflns_limit_h_max 11
_diffrn_reflns_limit_h_min -12
_diffrn_reflns_limit_k_max 10
_diffrn_reflns_limit_k_min -9
_diffrn_reflns_limit_l_max 13
_diffrn_reflns_limit_l_min -13
_diffrn_reflns_number 2944
_diffrn_reflns_theta_full 25.0
_diffrn_reflns_theta_max 25.02
_diffrn_reflns_theta_min 2.45
_diffrn_standards_decay_% none
_diffrn_standards_number none
_exptl_absorpt_coefficient_mu 0.107
_exptl_absorpt_correction_type none
_exptl_absorpt_process_details none
_exptl_crystal_colour colorless
_exptl_crystal_density_diffrn 1.391
_exptl_crystal_density_method 'not measured'
_exptl_crystal_description needle
_exptl_crystal_F_000 480
_exptl_crystal_size_max 0.33
_exptl_crystal_size_mid 0.15
_exptl_crystal_size_min 0.12
_refine_diff_density_max 0.164
_refine_diff_density_min -0.147
_refine_ls_extinction_method none
_refine_ls_goodness_of_fit_ref 0.977
_refine_ls_hydrogen_treatment constr
_refine_ls_matrix_type full
_refine_ls_number_parameters 147
_refine_ls_number_reflns 1799
_refine_ls_number_restraints 0
_refine_ls_restrained_S_all 0.977
_refine_ls_R_factor_all 0.1480
_refine_ls_R_factor_gt 0.0632
_refine_ls_shift/su_max 0.001
_refine_ls_shift/su_mean 0.000
_refine_ls_structure_factor_coef Fsqd
_refine_ls_weighting_details 'calc w=1/[\s^2^(Fo^2^)+(0.0596P)^2^] where P=(Fo^2^+2Fc^2^)/3'
_refine_ls_weighting_scheme calc
_refine_ls_wR_factor_gt 0.1351
_refine_ls_wR_factor_ref 0.1588
_reflns_number_gt 883
_reflns_number_total 1799
_reflns_threshold_expression I>2\s(I)
_cod_data_source_file av1155.cif
_cod_data_source_block I
_cod_original_sg_symbol_H-M 'P 21/n'
_cod_database_code 2013544
_cod_database_fobs_code 2013544

loop_
_symmetry_equiv_pos_as_xyz
'x, y, z'
'-x+1/2, y+1/2, -z+1/2'
'-x, -y, -z'
'x-1/2, -y-1/2, z-1/2'

loop_
_atom_site_label
_atom_site_fract_x
_atom_site_fract_y
_atom_site_fract_z
_atom_site_U_iso_or_equiv
_atom_site_adp_type
_atom_site_calc_flag
_atom_site_refinement_flags
_atom_site_occupancy
_atom_site_disorder_assembly
_atom_site_disorder_group
_atom_site_type_symbol
O1 0.4894(3) 0.3130(3) 1.0732(2) 0.0761(8) Uani d . 1 . . O
O2 0.1476(2) 0.0214(3) 0.9495(2) 0.0776(8) Uani d . 1 . . O
O3 0.6562(3) -0.1168(3) 0.6140(2) 0.0807(8) Uani d . 1 . . O
N1 0.3170(3) 0.0206(3) 0.8453(2) 0.0611(8) Uani d . 1 . . N
N2 0.4992(3) 0.1777(3) 0.9100(2) 0.0601(8) Uani d . 1 . . N
N3 0.3162(3) 0.1699(3) 1.0113(2) 0.0681(9) Uani d . 1 . . N
N4 0.4961(3) 0.0335(3) 0.7474(2) 0.0667(8) Uani d . 1 . . N
C1 0.4359(3) 0.0791(4) 0.8364(3) 0.0568(9) Uani d . 1 . . C
C2 0.4338(4) 0.2165(4) 0.9932(3) 0.0621(9) Uani d . 1 . . C
C3 0.2658(4) 0.0720(4) 0.9335(3) 0.0629(10) Uani d . 1 . . C
C4 0.6208(4) 0.3638(4) 1.0645(3) 0.0857(12) Uani d . 1 . . C
H4A 0.6497 0.4319 1.1261 0.129 Uiso calc R 1 . . H
H4B 0.6193 0.4104 0.9903 0.129 Uiso calc R 1 . . H
H4C 0.6807 0.2829 1.0712 0.129 Uiso calc R 1 . . H
C5 0.0796(4) -0.0807(5) 0.8682(3) 0.0871(13) Uani d . 1 . . C
H5A 0.0712 -0.0420 0.7906 0.131 Uiso calc R 1 . . H
H5B -0.0068 -0.0988 0.8866 0.131 Uiso calc R 1 . . H
H5C 0.1287 -0.1699 0.8728 0.131 Uiso calc R 1 . . H
C6 0.6208(3) 0.0957(4) 0.7259(3) 0.0740(11) Uani d . 1 . . C
H6A 0.6606 0.1526 0.7930 0.089 Uiso calc R 1 . . H
H6B 0.6041 0.1598 0.6587 0.089 Uiso calc R 1 . . H
C7 0.7139(4) -0.0214(4) 0.7039(3) 0.0771(11) Uani d . 1 . . C
H7A 0.7927 0.0220 0.6825 0.093 Uiso calc R 1 . . H
H7B 0.7406 -0.0765 0.7752 0.093 Uiso calc R 1 . . H
C8 0.5426(4) -0.1824(4) 0.6453(3) 0.0822(12) Uani d . 1 . . C
H8A 0.5681 -0.2365 0.7172 0.099 Uiso calc R 1 . . H
H8B 0.5056 -0.2505 0.5848 0.099 Uiso calc R 1 . . H
C9 0.4393(4) -0.0734(4) 0.6617(3) 0.0752(11) Uani d . 1 . . C
H9A 0.4064 -0.0258 0.5880 0.090 Uiso calc R 1 . . H
H9B 0.3656 -0.1217 0.6882 0.090 Uiso calc R 1 . . H

loop_
_atom_site_aniso_label
_atom_site_aniso_U_11
_atom_site_aniso_U_22
_atom_site_aniso_U_33
_atom_site_aniso_U_12
_atom_site_aniso_U_13
_atom_site_aniso_U_23
O1 0.0883(19) 0.0788(18) 0.0638(16) -0.0046(14) 0.0202(14) -0.0111(15)
O2 0.0632(16) 0.097(2) 0.0775(17) -0.0019(14) 0.0263(13) -0.0008(15)
O3 0.0886(19) 0.0840(18) 0.0756(18) -0.0007(15) 0.0311(14) -0.0152(15)
N1 0.0547(18) 0.0708(19) 0.0594(18) 0.0018(15) 0.0144(14) 0.0025(15)
N2 0.0646(18) 0.0626(19) 0.0546(18) 0.0038(15) 0.0141(15) -0.0044(15)
N3 0.073(2) 0.077(2) 0.058(2) 0.0016(17) 0.0213(16) -0.0011(17)
N4 0.0604(19) 0.076(2) 0.0684(19) -0.0083(15) 0.0234(15) -0.0144(16)
C1 0.060(2) 0.059(2) 0.053(2) 0.0116(18) 0.0157(17) 0.0033(18)
C2 0.072(3) 0.064(2) 0.053(2) 0.0084(19) 0.016(2) 0.0043(19)
C3 0.058(2) 0.075(3) 0.059(2) 0.0063(19) 0.0177(19) 0.007(2)
C4 0.080(3) 0.090(3) 0.086(3) -0.014(2) 0.011(2) -0.015(2)
C5 0.070(3) 0.103(3) 0.090(3) -0.017(2) 0.020(2) -0.009(3)
C6 0.072(3) 0.080(3) 0.075(3) -0.005(2) 0.027(2) -0.010(2)
C7 0.071(2) 0.095(3) 0.069(2) 0.004(2) 0.0237(19) -0.001(2)
C8 0.096(3) 0.077(3) 0.080(3) -0.006(2) 0.035(2) -0.017(2)
C9 0.074(3) 0.090(3) 0.064(2) -0.016(2) 0.0201(19) -0.013(2)

loop_
_atom_type_symbol
_atom_type_description
_atom_type_scat_dispersion_real
_atom_type_scat_dispersion_imag
_atom_type_scat_source
C C 0.0033 0.0016 'International Tables Vol C Tables 4.2.6.8 and 6.1.1.4'
H H 0.0000 0.0000 'International Tables Vol C Tables 4.2.6.8 and 6.1.1.4'
O O 0.0106 0.0060 'International Tables Vol C Tables 4.2.6.8 and 6.1.1.4'
N N 0.0061 0.0033 'International Tables Vol C Tables 4.2.6.8 and 6.1.1.4'

loop_
_geom_angle_atom_site_label_1
_geom_angle_atom_site_label_2
_geom_angle_atom_site_label_3
_geom_angle
C2 O1 C4 117.2(3)
C3 O2 C5 119.3(3)
C8 O3 C7 109.6(3)
C3 N1 C1 113.6(3)
C2 N2 C1 113.7(3)
C3 N3 C2 112.0(3)
C1 N4 C9 123.4(3)
C1 N4 C6 122.2(3)
C9 N4 C6 114.3(3)
N2 C1 N1 124.5(3)
N2 C1 N4 117.6(3)
N1 C1 N4 117.8(3)
N2 C2 N3 128.0(3)
N2 C2 O1 118.7(3)
N3 C2 O1 113.3(3)
N1 C3 N3 128.1(4)
N1 C3 O2 118.1(3)
N3 C3 O2 113.7(3)
O1 C4 H4A 109.5
O1 C4 H4B 109.5
H4A C4 H4B 109.5
O1 C4 H4C 109.5
H4A C4 H4C 109.5
H4B C4 H4C 109.5
O2 C5 H5A 109.5
O2 C5 H5B 109.5
H5A C5 H5B 109.5
O2 C5 H5C 109.5
H5A C5 H5C 109.5
H5B C5 H5C 109.5
N4 C6 C7 110.4(3)
N4 C6 H6A 109.6
C7 C6 H6A 109.6
N4 C6 H6B 109.6
C7 C6 H6B 109.6
H6A C6 H6B 108.1
O3 C7 C6 112.1(3)
O3 C7 H7A 109.2
C6 C7 H7A 109.2
O3 C7 H7B 109.2
C6 C7 H7B 109.2
H7A C7 H7B 107.9
O3 C8 C9 112.2(3)
O3 C8 H8A 109.2
C9 C8 H8A 109.2
O3 C8 H8B 109.2
C9 C8 H8B 109.2
H8A C8 H8B 107.9
N4 C9 C8 109.4(3)
N4 C9 H9A 109.8
C8 C9 H9A 109.8
N4 C9 H9B 109.8
C8 C9 H9B 109.8
H9A C9 H9B 108.2

loop_
_geom_bond_atom_site_label_1
_geom_bond_atom_site_label_2
_geom_bond_site_symmetry_2
_geom_bond_distance
_geom_bond_publ_flag
O1 C2 . 1.342(4) ?
O1 C4 . 1.445(4) ?
O2 C3 . 1.339(4) ?
O2 C5 . 1.428(4) ?
O3 C8 . 1.412(4) ?
O3 C7 . 1.415(4) ?
N1 C3 . 1.315(4) ?
N1 C1 . 1.352(4) ?
N2 C2 . 1.314(4) ?
N2 C1 . 1.338(4) ?
N3 C3 . 1.318(4) ?
N3 C2 . 1.328(4) ?
N4 C1 . 1.357(4) ?
N4 C9 . 1.450(4) ?
N4 C6 . 1.459(4) ?
C4 H4A . 0.9600 ?
C4 H4B . 0.9600 ?
C4 H4C . 0.9600 ?
C5 H5A . 0.9600 ?
C5 H5B . 0.9600 ?
C5 H5C . 0.9600 ?
C6 C7 . 1.490(5) ?
C6 H6A . 0.9700 ?
C6 H6B . 0.9700 ?
C7 H7A . 0.9700 ?
C7 H7B . 0.9700 ?
C8 C9 . 1.494(5) ?
C8 H8A . 0.9700 ?
C8 H8B . 0.9700 ?
C9 H9A . 0.9700 ?
C9 H9B . 0.9700 ?

loop_
_geom_torsion_atom_site_label_1
_geom_torsion_atom_site_label_2
_geom_torsion_atom_site_label_3
_geom_torsion_atom_site_label_4
_geom_torsion
C2 N2 C1 N1 -1.1(5)
C2 N2 C1 N4 179.6(3)
C3 N1 C1 N2 1.3(4)
C3 N1 C1 N4 -179.5(3)
C9 N4 C1 N2 179.6(3)
C6 N4 C1 N2 -4.3(5)
C9 N4 C1 N1 0.3(5)
C6 N4 C1 N1 176.4(3)
C1 N2 C2 N3 0.1(5)
C1 N2 C2 O1 178.8(3)
C3 N3 C2 N2 0.7(5)
C3 N3 C2 O1 -178.1(3)
C4 O1 C2 N2 -2.3(4)
C4 O1 C2 N3 176.7(3)
C1 N1 C3 N3 -0.4(5)
C1 N1 C3 O2 179.7(3)
C2 N3 C3 N1 -0.6(5)
C2 N3 C3 O2 179.4(3)
C5 O2 C3 N1 -2.7(5)
C5 O2 C3 N3 177.3(3)
C1 N4 C6 C7 134.4(3)
C9 N4 C6 C7 -49.2(4)
C8 O3 C7 C6 -59.8(4)
N4 C6 C7 O3 53.5(4)
C7 O3 C8 C9 61.2(4)
C1 N4 C9 C8 -133.8(3)
C6 N4 C9 C8 49.8(4)
O3 C8 C9 N4 -55.7(4)

loop_
_cod_related_entry_id
_cod_related_entry_database
_cod_related_entry_code
1 ChemSpider 3306780
